data_7133097
loop_
_publ_author_name
'Iwai, Yuudai'
'Nakaya, Manabu'
'Tsuji, Yuta'
'Le Ouay, Benjamin'
'Ohba, Masaaki'
'Ohtani, Ryo'

_publ_section_title
;
 Giant anisotropic thermal expansion of copper-cyanido flat layers with
 flexible copper nodes.
;
_journal_issue 51
_journal_name_full 'Chemical communications (Cambridge, England)'
_journal_page_first 6512
_journal_page_last 6515
_journal_paper_doi 10.1039/d4cc01232a
_journal_volume 60
_journal_year 2024
_chemical_formula_moiety '0.5(C4 Cu4 N8), C8 H20 N'
_chemical_formula_sum 'C10 H20 Cu2 N5'
_chemical_formula_weight 337.39
_space_group_crystal_system orthorhombic
_space_group_IT_number 72
_space_group_name_Hall '-I 2 2c'
_space_group_name_H-M_alt 'I b a m'
_atom_sites_solution_hydrogens geom
_atom_sites_solution_primary dual
_audit_creation_date 2023-04-13
_audit_creation_method
;
Olex2 1.3
(compiled 2020.11.12 svn.r5f609507 for OlexSys, GUI svn.r6408)
;
_audit_update_record
;
2024-03-04 deposited with the CCDC.	2024-05-27 downloaded from the CCDC.
;
_cell_angle_alpha 90
_cell_angle_beta 90
_cell_angle_gamma 90
_cell_formula_units_Z 4
_cell_length_a 14.8624(4)
_cell_length_b 8.1463(2)
_cell_length_c 12.2872(3)
_cell_measurement_reflns_used 5565
_cell_measurement_temperature 200.0
_cell_measurement_theta_max 27.62
_cell_measurement_theta_min 2.74
_cell_volume 1487.66(7)
_computing_molecular_graphics 'Olex2 1.3 (Dolomanov et al., 2009)'
_computing_publication_material 'Olex2 1.3 (Dolomanov et al., 2009)'
_computing_structure_refinement 'SHELXL 2018/3 (Sheldrick, 2015)'
_computing_structure_solution 'SHELXT 2018/2 (Sheldrick, 2018)'
_diffrn_ambient_temperature 200.0
_diffrn_measured_fraction_theta_full 0.993
_diffrn_measured_fraction_theta_max 0.984
_diffrn_measurement_device_type 'Bruker APEX-II CCD'
_diffrn_measurement_method '\f and \w scans'
_diffrn_radiation_type MoK\a
_diffrn_radiation_wavelength 0.71073
_diffrn_reflns_av_R_equivalents 0.0439
_diffrn_reflns_av_unetI/netI 0.0281
_diffrn_reflns_Laue_measured_fraction_full 0.993
_diffrn_reflns_Laue_measured_fraction_max 0.984
_diffrn_reflns_limit_h_max 19
_diffrn_reflns_limit_h_min -19
_diffrn_reflns_limit_k_max 10
_diffrn_reflns_limit_k_min -9
_diffrn_reflns_limit_l_max 15
_diffrn_reflns_limit_l_min -16
_diffrn_reflns_number 5963
_diffrn_reflns_point_group_measured_fraction_full 0.993
_diffrn_reflns_point_group_measured_fraction_max 0.984
_diffrn_reflns_theta_full 25.242
_diffrn_reflns_theta_max 27.848
_diffrn_reflns_theta_min 2.741
_diffrn_standards_number 0
_exptl_absorpt_coefficient_mu 2.846
_exptl_absorpt_correction_T_max 0.7460
_exptl_absorpt_correction_T_min 0.5499
_exptl_absorpt_correction_type multi-scan
_exptl_absorpt_process_details
;
SADABS-2016/2 (Bruker,2016/2) was used for absorption correction.
wR2(int) was 0.0883 before and 0.0642 after correction.
The Ratio of minimum to maximum transmission is 0.7371.
The \l/2 correction factor is Not present.
;
_exptl_crystal_colour colourless
_exptl_crystal_colour_primary colourless
_exptl_crystal_density_diffrn 1.506
_exptl_crystal_description block
_exptl_crystal_F_000 692
_exptl_crystal_size_max 0.416
_exptl_crystal_size_mid 0.11
_exptl_crystal_size_min 0.07
_refine_diff_density_max 0.433
_refine_diff_density_min -0.421
_refine_diff_density_rms 0.058
_refine_ls_extinction_method none
_refine_ls_goodness_of_fit_ref 1.065
_refine_ls_hydrogen_treatment constr
_refine_ls_matrix_type full
_refine_ls_number_parameters 47
_refine_ls_number_reflns 922
_refine_ls_number_restraints 0
_refine_ls_restrained_S_all 1.065
_refine_ls_R_factor_all 0.0325
_refine_ls_R_factor_gt 0.0287
_refine_ls_shift/su_max 0.001
_refine_ls_shift/su_mean 0.000
_refine_ls_structure_factor_coef Fsqd
_refine_ls_weighting_details 'w=1/[\s^2^(Fo^2^)+(0.0419P)^2^+1.4195P] where P=(Fo^2^+2Fc^2^)/3'
_refine_ls_weighting_scheme calc
_refine_ls_wR_factor_gt 0.0799
_refine_ls_wR_factor_ref 0.0837
_reflns_Friedel_coverage 0.000
_reflns_number_gt 823
_reflns_number_total 922
_reflns_threshold_expression 'I > 2\s(I)'
_cod_data_source_file d4cc01232a2.cif
_cod_data_source_block 230413_teacu_200k
_cod_depositor_comments 'Adding full bibliography for 7133093--7133099.cif.'
_cod_database_code 7133097
_shelx_shelxl_version_number 2018/3
_shelx_space_group_comment
;
The symmetry employed for this shelxl refinement is uniquely defined
by the following loop, which should always be used as a source of
symmetry information in preference to the above space-group names.
They are only intended as comments.
;
_shelx_estimated_absorpt_t_max 0.826
_shelx_estimated_absorpt_t_min 0.384
_olex2_refinement_description
;
1. Fixed Uiso
 At 1.2 times of:
  All C(H,H) groups
 At 1.5 times of:
  All C(H,H,H) groups
2.a Secondary CH2 refined with riding coordinates:
 C2(H2A,H2B)
2.b Idealised Me refined as rotating group:
 C3(H3A,H3B,H3C)
;
_olex2_submission_special_instructions 'No special instructions were received'

loop_
_space_group_symop_operation_xyz
'x, y, z'
'-x, -y, z'
'-x+1/2, y+1/2, -z'
'x+1/2, -y+1/2, -z'
'x+1/2, y+1/2, z+1/2'
'-x+1/2, -y+1/2, z+1/2'
'-x+1, y+1, -z+1/2'
'x+1, -y+1, -z+1/2'
'-x, -y, -z'
'x, y, -z'
'x-1/2, -y-1/2, z'
'-x-1/2, y-1/2, z'
'-x+1/2, -y+1/2, -z+1/2'
'x+1/2, y+1/2, -z+1/2'
'x, -y, z+1/2'
'-x, y, z+1/2'

loop_
_atom_site_label
_atom_site_type_symbol
_atom_site_fract_x
_atom_site_fract_y
_atom_site_fract_z
_atom_site_U_iso_or_equiv
_atom_site_adp_type
_atom_site_occupancy
_atom_site_site_symmetry_order
_atom_site_calc_flag
_atom_site_refinement_flags_posn
_atom_site_refinement_flags_adp
_atom_site_refinement_flags_occupancy
_atom_site_disorder_assembly
_atom_site_disorder_group
Cu1 Cu 0.65524(2) 0.11271(4) 0.500000 0.04626(18) Uani 1 2 d S T P . .
N3 N 0.500000 0.500000 0.250000 0.0402(7) Uani 1 4 d S T P . .
N1 N 0.75311(17) 0.4404(3) 0.500000 0.0497(6) Uani 1 2 d S T P . .
N2 N 0.53597(17) 0.0304(3) 0.500000 0.0536(6) Uani 1 2 d S T P . .
C1 C 0.70756(18) 0.3252(3) 0.500000 0.0397(6) Uani 1 2 d S T P . .
C2 C 0.55739(15) 0.3948(3) 0.17495(18) 0.0536(6) Uani 1 1 d . . . . .
H2A H 0.516912 0.331729 0.126530 0.064 Uiso 1 1 calc R U . . .
H2B H 0.593866 0.468436 0.128425 0.064 Uiso 1 1 calc R U . . .
C3 C 0.6200(2) 0.2757(5) 0.2315(3) 0.0880(10) Uani 1 1 d . . . . .
H3A H 0.653893 0.213449 0.176828 0.132 Uiso 1 1 calc R U . . .
H3B H 0.584775 0.199773 0.276285 0.132 Uiso 1 1 calc R U . . .
H3C H 0.662024 0.336609 0.277821 0.132 Uiso 1 1 calc R U . . .

loop_
_atom_site_aniso_label
_atom_site_aniso_U_11
_atom_site_aniso_U_22
_atom_site_aniso_U_33
_atom_site_aniso_U_23
_atom_site_aniso_U_13
_atom_site_aniso_U_12
Cu1 0.0460(3) 0.0435(3) 0.0494(3) 0.000 0.000 -0.00264(13)
N3 0.0286(14) 0.069(2) 0.0230(13) 0.000 0.000 0.000
N1 0.0403(12) 0.0447(14) 0.0642(16) 0.000 0.000 0.0086(11)
N2 0.0467(13) 0.0453(15) 0.0687(17) 0.000 0.000 0.0026(11)
C1 0.0369(12) 0.0322(12) 0.0498(15) 0.000 0.000 0.0056(10)
C2 0.0450(11) 0.0837(17) 0.0320(10) -0.0167(10) 0.0092(8) -0.0079(10)
C3 0.0765(17) 0.123(3) 0.0648(18) -0.0328(18) 0.0047(16) 0.0462(18)

loop_
_atom_type_symbol
_atom_type_description
_atom_type_scat_dispersion_real
_atom_type_scat_dispersion_imag
_atom_type_scat_source
C C 0.0033 0.0016 'International Tables Vol C Tables 4.2.6.8 and 6.1.1.4'
H H 0.0000 0.0000 'International Tables Vol C Tables 4.2.6.8 and 6.1.1.4'
Cu Cu 0.3201 1.2651 'International Tables Vol C Tables 4.2.6.8 and 6.1.1.4'
N N 0.0061 0.0033 'International Tables Vol C Tables 4.2.6.8 and 6.1.1.4'

loop_
_exptl_crystal_face_index_h
_exptl_crystal_face_index_k
_exptl_crystal_face_index_l
_exptl_crystal_face_perp_dist
1.00 -1.00 0.00 0.0500
0.00 -1.00 0.00 0.0550
-1.00 0.00 -1.00 0.1540
-1.00 0.00 0.00 0.0330
1.00 0.00 0.00 0.0350
0.00 0.00 1.00 0.0360
0.00 0.00 -1.00 0.2080
-1.00 1.00 0.00 0.0320
0.00 1.00 0.00 0.0250

loop_
_geom_angle_atom_site_label_1
_geom_angle_atom_site_label_2
_geom_angle_atom_site_label_3
_geom_angle
_geom_angle_site_symmetry_1
_geom_angle_site_symmetry_3
_geom_angle_publ_flag
N2 Cu1 N1 113.43(11) . 3_646 ?
N2 Cu1 C1 134.90(12) . . ?
C1 Cu1 N1 111.67(11) . 3_646 ?
C2 N3 C2 111.42(18) 8_455 2_665 ?
C2 N3 C2 111.42(18) 7_545 . ?
C2 N3 C2 111.76(17) 8_455 . ?
C2 N3 C2 111.76(17) 2_665 7_545 ?
C2 N3 C2 105.32(19) 2_665 . ?
C2 N3 C2 105.32(19) 8_455 7_545 ?
C1 N1 Cu1 171.7(2) . 3_656 ?
N2 N2 Cu1 175.8(3) 9_656 . ?
N1 C1 Cu1 168.4(2) . . ?
N3 C2 H2A 108.4 . . ?
N3 C2 H2B 108.4 . . ?
H2A C2 H2B 107.5 . . ?
C3 C2 N3 115.35(18) . . ?
C3 C2 H2A 108.4 . . ?
C3 C2 H2B 108.4 . . ?
C2 C3 H3A 109.5 . . ?
C2 C3 H3B 109.5 . . ?
C2 C3 H3C 109.5 . . ?
H3A C3 H3B 109.5 . . ?
H3A C3 H3C 109.5 . . ?
H3B C3 H3C 109.5 . . ?

loop_
_geom_bond_atom_site_label_1
_geom_bond_atom_site_label_2
_geom_bond_distance
_geom_bond_site_symmetry_2
_geom_bond_publ_flag
Cu1 N1 1.956(3) 3_646 ?
Cu1 N2 1.895(3) . ?
Cu1 C1 1.898(3) . ?
N3 C2 1.520(2) 8_455 ?
N3 C2 1.520(2) . ?
N3 C2 1.520(2) 7_545 ?
N3 C2 1.520(2) 2_665 ?
N1 C1 1.157(4) . ?
N2 N2 1.179(5) 9_656 ?
C2 H2A 0.9900 . ?
C2 H2B 0.9900 . ?
C2 C3 1.514(4) . ?
C3 H3A 0.9800 . ?
C3 H3B 0.9800 . ?
C3 H3C 0.9800 . ?

loop_
_geom_torsion_atom_site_label_1
_geom_torsion_atom_site_label_2
_geom_torsion_atom_site_label_3
_geom_torsion_atom_site_label_4
_geom_torsion
_geom_torsion_site_symmetry_1
_geom_torsion_site_symmetry_2
_geom_torsion_site_symmetry_3
_geom_torsion_site_symmetry_4
_geom_torsion_publ_flag
N1 Cu1 C1 N1 0.0 3_646 . . . ?
N2 Cu1 C1 N1 180.0 . . . . ?
C2 N3 C2 C3 59.9(2) 8_455 . . . ?
C2 N3 C2 C3 -57.6(2) 7_545 . . . ?
C2 N3 C2 C3 -178.9(3) 2_665 . . . ?
